data_7134407
loop_
_publ_author_name
'Povarov, Svyatoslav A.'
'Iukhnevich, Ekaterina D.'
'Alekseevskiy, Pavel V.'
'Pavlov, Dmitry I.'
'Potapov, Andrei S.'
'Yushina, Irina D.'
'Milichko, Valentin A.'
'Kulakova, Alena N.'

_publ_section_title
;
 Co-ligand tuning of MOF structural anisotropy for giant optical
 birefringence
;
_journal_issue 44
_journal_name_full 'Chemical Communications'
_journal_page_first 8047
_journal_page_last 8050
_journal_paper_doi 10.1039/D5CC01224D
_journal_volume 61
_journal_year 2025
_chemical_formula_moiety 'C42 H29 Cd2 N3 O9'
_chemical_formula_sum 'C42 H29 Cd2 N3 O9'
_chemical_formula_weight 944.48
_space_group_crystal_system triclinic
_space_group_IT_number 2
_space_group_name_Hall '-P 1'
_space_group_name_H-M_alt 'P -1'
_atom_sites_solution_hydrogens geom
_atom_sites_solution_primary dual
_audit_creation_date 2024-12-02
_audit_creation_method
;
Olex2 1.5
(compiled 2024.02.16 svn.r378c4104 for OlexSys, GUI svn.r6928)
;
_audit_update_record
;
2024-12-02 deposited with the CCDC.	2025-04-08 downloaded from the CCDC.
;
_cell_angle_alpha 68.806(3)
_cell_angle_beta 87.073(3)
_cell_angle_gamma 80.317(3)
_cell_formula_units_Z 2
_cell_length_a 9.5832(8)
_cell_length_b 12.5689(10)
_cell_length_c 16.4854(13)
_cell_measurement_reflns_used 4062
_cell_measurement_temperature 150.00
_cell_measurement_theta_max 26.34
_cell_measurement_theta_min 2.16
_cell_volume 1824.9(3)
_computing_molecular_graphics 'Olex2 1.5 (Dolomanov et al., 2009)'
_computing_publication_material 'Olex2 1.5 (Dolomanov et al., 2009)'
_computing_structure_refinement 'SHELXL 2014/7 (Sheldrick, 2015)'
_computing_structure_solution 'SHELXT 2014/5 (Sheldrick, 2014)'
_diffrn_ambient_temperature 150.00
_diffrn_measured_fraction_theta_full 0.994
_diffrn_measured_fraction_theta_max 0.993
_diffrn_measurement_device_type 'Bruker APEX-II CCD'
_diffrn_measurement_method '\f and \w scans'
_diffrn_radiation_type MoK\a
_diffrn_radiation_wavelength 0.71073
_diffrn_reflns_av_R_equivalents 0.0601
_diffrn_reflns_av_unetI/netI 0.0925
_diffrn_reflns_Laue_measured_fraction_full 0.994
_diffrn_reflns_Laue_measured_fraction_max 0.993
_diffrn_reflns_limit_h_max 12
_diffrn_reflns_limit_h_min -12
_diffrn_reflns_limit_k_max 16
_diffrn_reflns_limit_k_min -16
_diffrn_reflns_limit_l_max 21
_diffrn_reflns_limit_l_min -21
_diffrn_reflns_number 18988
_diffrn_reflns_point_group_measured_fraction_full 0.994
_diffrn_reflns_point_group_measured_fraction_max 0.993
_diffrn_reflns_theta_full 25.242
_diffrn_reflns_theta_max 27.151
_diffrn_reflns_theta_min 1.761
_diffrn_source_current 1.4
_diffrn_source_power 0.07
_diffrn_source_voltage 50.0
_diffrn_standards_number 0
_exptl_absorpt_coefficient_mu 1.229
_exptl_absorpt_correction_T_max 0.7455
_exptl_absorpt_correction_T_min 0.6306
_exptl_absorpt_correction_type none
_exptl_absorpt_process_details
;
SADABS-2016/2 (Bruker,2016/2) was used for absorption correction.
wR2(int) was 0.0833 before and 0.0547 after correction.
The Ratio of minimum to maximum transmission is 0.8459.
The \l/2 correction factor is Not present.
;
_exptl_crystal_colour 'clear yellowish'
_exptl_crystal_colour_lustre clear
_exptl_crystal_colour_modifier yellowish
_exptl_crystal_density_diffrn 1.719
_exptl_crystal_description plate
_exptl_crystal_F_000 940
_exptl_crystal_size_max 0.08
_exptl_crystal_size_mid 0.06
_exptl_crystal_size_min 0.017
_refine_diff_density_max 0.609
_refine_diff_density_min -0.836
_refine_diff_density_rms 0.141
_refine_ls_extinction_coef 0.00044(15)
_refine_ls_extinction_expression Fc^*^=kFc[1+0.001xFc^2^\l^3^/sin(2\q)]^-1/4^
_refine_ls_extinction_method 'SHELXL-2014/7 (Sheldrick 2014'
_refine_ls_goodness_of_fit_ref 0.986
_refine_ls_hydrogen_treatment constr
_refine_ls_matrix_type full
_refine_ls_number_parameters 508
_refine_ls_number_reflns 8048
_refine_ls_number_restraints 0
_refine_ls_restrained_S_all 0.986
_refine_ls_R_factor_all 0.0768
_refine_ls_R_factor_gt 0.0452
_refine_ls_shift/su_max 0.001
_refine_ls_shift/su_mean 0.000
_refine_ls_structure_factor_coef Fsqd
_refine_ls_weighting_details 'w=1/[\s^2^(Fo^2^)+(0.0264P)^2^] where P=(Fo^2^+2Fc^2^)/3'
_refine_ls_weighting_scheme calc
_refine_ls_wR_factor_gt 0.0759
_refine_ls_wR_factor_ref 0.0860
_reflns_Friedel_coverage 0.000
_reflns_number_gt 5679
_reflns_number_total 8048
_reflns_threshold_expression 'I > 2\s(I)'
_cod_data_source_file d5cc01224d2.cif
_cod_data_source_block kl-48_azapy
_cod_depositor_comments 'Adding full bibliography for 7134407--7134409.cif.'
_cod_database_code 7134407
_shelx_shelxl_version_number 2014/7
_shelx_space_group_comment
;
The symmetry employed for this shelxl refinement is uniquely defined
by the following loop, which should always be used as a source of
symmetry information in preference to the above space-group names.
They are only intended as comments.
;
_shelx_estimated_absorpt_t_max 0.979
_shelx_estimated_absorpt_t_min 0.908
_olex2_refinement_description
;
1. Fixed Uiso
 At 1.2 times of:
  All C(H) groups
 At 1.5 times of:
  All C(H,H,H) groups
2.a Aromatic/amide H refined with riding coordinates:
 C00E(H00E), C00G(H00G), C00I(H00I), C00P(H00P), C00Q(H00Q), C00R(H00R),
 C00W(H00W), C00Z(H00Z), C010(H010), C012(H012), C013(H013), C014(H014),
 C015(H015), C017(H017), C019(H019), C01A(H01A), C01B(H01B), C01D(H01D),
 C01E(H01E), C01F(H01F), C01G(H01G), C01H(H01H), C01I(H01I)
2.b Idealised Me refined as rotating group:
 C01J(H01C,H01J,H01K), C01K(H01L,H01M,H01N)
;
_olex2_submission_original_sample_id KL-48_azapy
_olex2_submission_special_instructions 'No special instructions were received'

loop_
_space_group_symop_operation_xyz
'x, y, z'
'-x, -y, -z'

loop_
_atom_site_label
_atom_site_type_symbol
_atom_site_fract_x
_atom_site_fract_y
_atom_site_fract_z
_atom_site_U_iso_or_equiv
_atom_site_adp_type
_atom_site_occupancy
_atom_site_site_symmetry_order
_atom_site_calc_flag
_atom_site_refinement_flags_posn
_atom_site_refinement_flags_adp
_atom_site_refinement_flags_occupancy
_atom_site_disorder_assembly
_atom_site_disorder_group
Cd01 Cd 1.48662(3) 1.51179(3) 0.12719(2) 0.01396(9) Uani 1 1 d . . . . .
Cd02 Cd 0.48860(3) 0.31211(3) 0.75902(2) 0.01539(10) Uani 1 1 d . . . . .
O003 O 0.6191(3) 1.3082(2) -0.12628(18) 0.0182(7) Uani 1 1 d . . . . .
O004 O 1.3360(3) 1.4700(2) 0.05464(19) 0.0197(7) Uani 1 1 d . . . . .
O005 O 1.3511(3) 0.5008(2) 0.76462(18) 0.0206(7) Uani 1 1 d . . . . .
O006 O 0.5963(3) 0.4367(3) 0.65712(19) 0.0238(8) Uani 1 1 d . . . . .
O007 O 1.3798(3) 1.3690(3) -0.03279(19) 0.0236(8) Uani 1 1 d . . . . .
O008 O 0.6506(3) 0.5249(3) 0.74629(18) 0.0204(7) Uani 1 1 d . . . . .
O009 O 0.2566(3) 0.2986(3) 0.76339(19) 0.0202(7) Uani 1 1 d . . . . .
O00A O 0.5341(4) 1.1489(3) -0.10540(19) 0.0296(9) Uani 1 1 d . . . . .
O00B O 1.3800(3) 0.6593(3) 0.78669(19) 0.0247(8) Uani 1 1 d . . . . .
N00C N 0.5336(4) 0.1838(3) 0.6863(2) 0.0156(8) Uani 1 1 d . . . . .
N00D N 0.5021(4) -0.0262(3) 0.5411(2) 0.0234(9) Uani 1 1 d . . . . .
C00E C 0.5329(5) 0.1651(4) 0.5472(3) 0.0206(11) Uani 1 1 d . . . . .
H00E H 0.5377 0.1993 0.4856 0.025 Uiso 1 1 calc R U . . .
C00F C 1.1167(4) 0.8104(4) 0.4998(3) 0.0134(10) Uani 1 1 d . . . . .
C00G C 0.7270(5) 1.2205(4) 0.0471(3) 0.0178(10) Uani 1 1 d . . . . .
H00G H 0.7078 1.3023 0.0204 0.021 Uiso 1 1 calc R U . . .
C00H C 0.9137(4) 0.8473(3) 0.3967(3) 0.0135(9) Uani 1 1 d . . . . .
C00I C 1.2272(4) 0.8006(4) 0.6316(3) 0.0166(10) Uani 1 1 d . . . . .
H00I H 1.2548 0.8384 0.6673 0.020 Uiso 1 1 calc R U . . .
C00J C 1.2561(5) 0.6812(4) 0.6579(3) 0.0173(10) Uani 1 1 d . . . . .
N1 N 0.0470(4) 0.3374(4) 0.8256(3) 0.0307(11) Uani 1 1 d . . . . .
C00L C 0.6469(5) 0.5138(4) 0.6741(3) 0.0169(10) Uani 1 1 d . . . . .
C00M C 0.5175(5) 0.0502(4) 0.5870(3) 0.0183(10) Uani 1 1 d . . . . .
C00N C 0.6780(5) 1.1522(4) 0.0079(3) 0.0157(10) Uani 1 1 d . . . . .
C00O C 0.6034(5) 1.2049(4) -0.0787(3) 0.0158(10) Uani 1 1 d . . . . .
C00P C 1.1575(4) 0.8651(4) 0.5524(3) 0.0169(10) Uani 1 1 d . . . . .
H00P H 1.1377 0.9470 0.5344 0.020 Uiso 1 1 calc R U . . .
C00Q C 0.8036(5) 1.1705(4) 0.1246(3) 0.0169(10) Uani 1 1 d . . . . .
H00Q H 0.8368 1.2180 0.1505 0.020 Uiso 1 1 calc R U . . .
C00R C 0.8526(5) 0.9047(3) 0.3136(3) 0.0149(10) Uani 1 1 d . . . . .
H00R H 0.7689 0.8827 0.3005 0.018 Uiso 1 1 calc R U . . .
C00S C 0.9100(5) 0.9929(3) 0.2493(3) 0.0139(10) Uani 1 1 d . . . . .
C00T C 0.8319(5) 1.0495(4) 0.1648(3) 0.0163(10) Uani 1 1 d . . . . .
C00U C 1.2541(5) 1.2883(4) 0.0955(3) 0.0163(10) Uani 1 1 d . . . . .
C00V C 0.8397(4) 0.7614(3) 0.4652(3) 0.0144(10) Uani 1 1 d . . . . .
C00W C 0.5226(5) 0.0719(4) 0.7239(3) 0.0191(10) Uani 1 1 d . . . . .
H00W H 0.5190 0.0395 0.7856 0.023 Uiso 1 1 calc R U . . .
C00X C 1.3293(5) 1.3824(4) 0.0354(3) 0.0170(10) Uani 1 1 d . . . . .
C00Y C 1.0396(5) 0.8772(3) 0.4157(3) 0.0146(10) Uani 1 1 d . . . . .
C00Z C 1.0962(5) 0.9656(4) 0.3517(3) 0.0160(10) Uani 1 1 d . . . . .
H00Z H 1.1810 0.9865 0.3645 0.019 Uiso 1 1 calc R U . . .
C010 C 1.2424(5) 1.1908(4) 0.0769(3) 0.0221(11) Uani 1 1 d . . . . .
H010 H 1.2860 1.1814 0.0263 0.027 Uiso 1 1 calc R U . . .
C011 C 1.1070(5) 1.1173(4) 0.2065(3) 0.0169(10) Uani 1 1 d . . . . .
C012 C 0.8059(4) 0.7773(4) 0.5436(3) 0.0163(10) Uani 1 1 d . . . . .
H012 H 0.8271 0.8439 0.5519 0.020 Uiso 1 1 calc R U . . .
C013 C 0.7010(5) 1.0334(4) 0.0501(3) 0.0236(11) Uani 1 1 d . . . . .
H013 H 0.6633 0.9859 0.0260 0.028 Uiso 1 1 calc R U . . .
C014 C 0.7375(5) 0.5862(4) 0.5194(3) 0.0186(10) Uani 1 1 d . . . . .
H014 H 0.7135 0.5206 0.5109 0.022 Uiso 1 1 calc R U . . .
C015 C 0.7776(5) 0.9835(4) 0.1263(3) 0.0236(11) Uani 1 1 d . . . . .
H015 H 0.7939 0.9016 0.1534 0.028 Uiso 1 1 calc R U . . .
C016 C 1.3328(5) 0.6105(4) 0.7424(3) 0.0194(11) Uani 1 1 d . . . . .
C017 C 0.8011(5) 0.6665(4) 0.4529(3) 0.0178(10) Uani 1 1 d . . . . .
H017 H 0.8184 0.6565 0.3986 0.021 Uiso 1 1 calc R U . . .
C018 C 1.0334(5) 1.0250(4) 0.2692(3) 0.0151(10) Uani 1 1 d . . . . .
C019 C 1.1681(5) 1.1071(4) 0.1310(3) 0.0215(11) Uani 1 1 d . . . . .
H019 H 1.1590 1.0421 0.1164 0.026 Uiso 1 1 calc R U . . .
C01A C 0.7427(5) 0.6988(4) 0.6089(3) 0.0174(10) Uani 1 1 d . . . . .
H01A H 0.7218 0.7111 0.6621 0.021 Uiso 1 1 calc R U . . .
C01B C 1.1924(5) 1.2992(4) 0.1709(3) 0.0209(11) Uani 1 1 d . . . . .
H01B H 1.1997 1.3651 0.1849 0.025 Uiso 1 1 calc R U . . .
C01C C 0.7087(5) 0.6019(4) 0.5988(3) 0.0162(10) Uani 1 1 d . . . . .
C01D C 1.1204(5) 1.2140(4) 0.2259(3) 0.0202(11) Uani 1 1 d . . . . .
H01D H 1.0796 1.2219 0.2775 0.024 Uiso 1 1 calc R U . . .
C01E C 0.5161(5) 0.0013(4) 0.6774(3) 0.0201(11) Uani 1 1 d . . . . .
H01E H 0.5108 -0.0784 0.7061 0.024 Uiso 1 1 calc R U . . .
C01F C 1.2160(5) 0.6266(4) 0.6053(3) 0.0204(11) Uani 1 1 d . . . . .
H01F H 1.2360 0.5447 0.6233 0.024 Uiso 1 1 calc R U . . .
C01G C 1.1472(5) 0.6903(4) 0.5273(3) 0.0189(10) Uani 1 1 d . . . . .
H01G H 1.1203 0.6520 0.4919 0.023 Uiso 1 1 calc R U . . .
C01H C 0.5409(5) 0.2280(4) 0.5990(3) 0.0215(11) Uani 1 1 d . . . . .
H01H H 0.5521 0.3068 0.5719 0.026 Uiso 1 1 calc R U . . .
C01I C 0.1848(5) 0.3269(4) 0.8207(3) 0.0238(11) Uani 1 1 d . . . . .
H01I H 0.2341 0.3417 0.8631 0.029 Uiso 1 1 calc R U . . .
C01J C -0.0275(6) 0.3684(5) 0.8959(4) 0.0519(17) Uani 1 1 d . . . . .
H01C H -0.0624 0.3005 0.9376 0.078 Uiso 1 1 calc R U . . .
H01J H -0.1075 0.4303 0.8715 0.078 Uiso 1 1 calc R U . . .
H01K H 0.0377 0.3950 0.9255 0.078 Uiso 1 1 calc R U . . .
C01K C -0.0378(6) 0.3189(6) 0.7629(4) 0.066(2) Uani 1 1 d . . . . .
H01L H -0.0680 0.3928 0.7158 0.098 Uiso 1 1 calc R U . . .
H01M H -0.1212 0.2867 0.7917 0.098 Uiso 1 1 calc R U . . .
H01N H 0.0187 0.2648 0.7389 0.098 Uiso 1 1 calc R U . . .

loop_
_atom_site_aniso_label
_atom_site_aniso_U_11
_atom_site_aniso_U_22
_atom_site_aniso_U_33
_atom_site_aniso_U_23
_atom_site_aniso_U_13
_atom_site_aniso_U_12
Cd01 0.01698(19) 0.01339(17) 0.01041(17) -0.00164(13) -0.00087(13) -0.00508(14)
Cd02 0.0196(2) 0.01651(18) 0.01075(17) -0.00341(14) -0.00042(13) -0.00792(14)
O003 0.0207(18) 0.0130(16) 0.0176(17) -0.0020(13) -0.0020(13) -0.0009(13)
O004 0.0235(19) 0.0134(16) 0.0230(18) -0.0047(14) -0.0042(14) -0.0081(14)
O005 0.0220(19) 0.0183(17) 0.0163(17) 0.0007(14) -0.0081(13) -0.0023(14)
O006 0.033(2) 0.0168(17) 0.0217(18) -0.0043(14) 0.0104(15) -0.0124(15)
O007 0.031(2) 0.0238(18) 0.0176(17) -0.0060(14) 0.0080(15) -0.0130(15)
O008 0.029(2) 0.0233(17) 0.0098(16) -0.0037(14) 0.0061(13) -0.0136(15)
O009 0.0184(18) 0.0216(17) 0.0225(18) -0.0100(14) 0.0020(14) -0.0045(14)
O00A 0.048(2) 0.0237(18) 0.0174(18) -0.0014(15) -0.0110(16) -0.0169(17)
O00B 0.033(2) 0.0227(18) 0.0183(17) -0.0098(15) -0.0071(15) 0.0041(16)
N00C 0.015(2) 0.017(2) 0.017(2) -0.0086(16) 0.0007(15) -0.0061(16)
N00D 0.020(2) 0.030(2) 0.024(2) -0.0142(19) 0.0007(18) -0.0012(19)
C00E 0.021(3) 0.028(3) 0.015(2) -0.009(2) 0.0029(19) -0.007(2)
C00F 0.013(2) 0.014(2) 0.007(2) 0.0043(17) 0.0033(17) -0.0047(18)
C00G 0.020(3) 0.013(2) 0.017(2) -0.0033(19) -0.0035(19) 0.001(2)
C00H 0.015(2) 0.013(2) 0.014(2) -0.0066(18) 0.0028(18) -0.0019(18)
C00I 0.016(2) 0.021(2) 0.015(2) -0.0088(19) -0.0024(18) -0.002(2)
C00J 0.014(2) 0.019(2) 0.017(2) -0.0054(19) 0.0000(18) 0.001(2)
N1 0.022(2) 0.038(3) 0.036(3) -0.022(2) 0.001(2) 0.000(2)
C00L 0.013(2) 0.015(2) 0.022(3) -0.006(2) 0.0050(19) -0.0047(19)
C00M 0.009(2) 0.024(2) 0.025(3) -0.013(2) -0.0037(19) 0.002(2)
C00N 0.019(3) 0.018(2) 0.011(2) -0.0036(18) -0.0053(18) -0.0048(19)
C00O 0.018(3) 0.014(2) 0.012(2) -0.0017(19) -0.0017(18) -0.0004(19)
C00P 0.012(2) 0.015(2) 0.021(2) -0.0032(19) 0.0007(19) -0.0016(19)
C00Q 0.022(3) 0.016(2) 0.015(2) -0.0067(19) 0.0021(19) -0.008(2)
C00R 0.015(2) 0.016(2) 0.012(2) -0.0016(18) -0.0007(18) -0.0053(19)
C00S 0.016(2) 0.013(2) 0.011(2) -0.0016(17) -0.0014(17) -0.0030(18)
C00T 0.020(3) 0.014(2) 0.014(2) -0.0030(18) 0.0018(18) -0.0057(19)
C00U 0.013(2) 0.018(2) 0.018(2) -0.0045(19) -0.0017(18) -0.0076(19)
C00V 0.013(2) 0.011(2) 0.017(2) -0.0008(18) -0.0015(18) -0.0028(18)
C00W 0.017(3) 0.027(3) 0.014(2) -0.008(2) 0.0025(18) -0.006(2)
C00X 0.018(3) 0.021(2) 0.009(2) -0.0005(19) -0.0032(18) -0.005(2)
C00Y 0.013(2) 0.012(2) 0.018(2) -0.0039(18) 0.0006(18) -0.0027(18)
C00Z 0.014(2) 0.018(2) 0.015(2) -0.0029(19) 0.0000(18) -0.0052(19)
C010 0.031(3) 0.023(3) 0.015(2) -0.009(2) 0.011(2) -0.012(2)
C011 0.015(2) 0.018(2) 0.012(2) 0.0014(19) -0.0009(18) -0.0026(19)
C012 0.015(2) 0.016(2) 0.016(2) -0.0038(19) 0.0014(18) -0.0028(19)
C013 0.033(3) 0.015(2) 0.024(3) -0.007(2) -0.008(2) -0.006(2)
C014 0.021(3) 0.013(2) 0.019(2) -0.0031(19) 0.0032(19) -0.003(2)
C015 0.033(3) 0.014(2) 0.018(3) 0.003(2) -0.009(2) -0.005(2)
C016 0.016(3) 0.020(3) 0.017(2) -0.003(2) 0.0015(19) 0.000(2)
C017 0.022(3) 0.017(2) 0.015(2) -0.0059(19) 0.0034(19) -0.005(2)
C018 0.019(3) 0.012(2) 0.013(2) -0.0044(18) 0.0026(18) -0.0017(19)
C019 0.027(3) 0.018(2) 0.022(3) -0.009(2) 0.006(2) -0.010(2)
C01A 0.024(3) 0.016(2) 0.010(2) -0.0030(18) 0.0027(18) -0.002(2)
C01B 0.028(3) 0.020(2) 0.019(2) -0.009(2) 0.003(2) -0.011(2)
C01C 0.012(2) 0.018(2) 0.017(2) -0.0039(19) -0.0006(18) -0.0041(19)
C01D 0.027(3) 0.023(3) 0.011(2) -0.0048(19) 0.0051(19) -0.010(2)
C01E 0.017(3) 0.018(2) 0.025(3) -0.008(2) 0.002(2) 0.001(2)
C01F 0.023(3) 0.014(2) 0.021(2) -0.003(2) -0.004(2) 0.001(2)
C01G 0.018(3) 0.020(2) 0.019(2) -0.008(2) -0.0065(19) 0.000(2)
C01H 0.016(3) 0.026(3) 0.023(3) -0.010(2) -0.001(2) -0.001(2)
C01I 0.027(3) 0.018(3) 0.025(3) -0.003(2) 0.001(2) -0.011(2)
C01J 0.042(4) 0.069(4) 0.049(4) -0.031(3) 0.016(3) -0.006(3)
C01K 0.021(3) 0.118(6) 0.084(5) -0.071(5) -0.004(3) 0.000(4)

loop_
_atom_type_symbol
_atom_type_description
_atom_type_scat_dispersion_real
_atom_type_scat_dispersion_imag
_atom_type_scat_source
C C 0.0033 0.0016 'International Tables Vol C Tables 4.2.6.8 and 6.1.1.4'
H H 0.0000 0.0000 'International Tables Vol C Tables 4.2.6.8 and 6.1.1.4'
Cd Cd -0.8075 1.2024 'International Tables Vol C Tables 4.2.6.8 and 6.1.1.4'
N N 0.0061 0.0033 'International Tables Vol C Tables 4.2.6.8 and 6.1.1.4'
O O 0.0106 0.0060 'International Tables Vol C Tables 4.2.6.8 and 6.1.1.4'

loop_
_geom_angle_atom_site_label_1
_geom_angle_atom_site_label_2
_geom_angle_atom_site_label_3
_geom_angle
_geom_angle_site_symmetry_1
_geom_angle_site_symmetry_3
_geom_angle_publ_flag
O003 Cd01 Cd02 42.03(7) 2_785 2_776 ?
O003 Cd01 O005 89.74(10) 2_785 2_876 ?
O003 Cd01 O008 74.67(10) 2_785 2_776 ?
O003 Cd01 C016 115.91(13) 2_785 2_876 ?
O004 Cd01 Cd02 141.31(8) . 2_776 ?
O004 Cd01 O003 102.45(11) . 2_785 ?
O004 Cd01 O005 162.57(10) . 2_876 ?
O004 Cd01 O007 108.78(11) . 2_885 ?
O004 Cd01 O008 94.47(11) . 2_776 ?
O004 Cd01 O00B 107.82(11) . 2_876 ?
O004 Cd01 C016 134.76(13) . 2_876 ?
O005 Cd01 Cd02 47.98(7) 2_876 2_776 ?
O005 Cd01 C016 28.64(12) 2_876 2_876 ?
O007 Cd01 Cd02 81.68(8) 2_885 2_776 ?
O007 Cd01 O003 77.27(11) 2_885 2_785 ?
O007 Cd01 O005 85.86(11) 2_885 2_876 ?
O007 Cd01 O008 146.75(11) 2_885 2_776 ?
O007 Cd01 O00B 112.26(12) 2_885 2_876 ?
O007 Cd01 C016 102.52(13) 2_885 2_876 ?
O008 Cd01 Cd02 65.55(8) 2_776 2_776 ?
O008 Cd01 O005 76.61(11) 2_776 2_876 ?
O008 Cd01 C016 74.72(12) 2_776 2_876 ?
O00B Cd01 Cd02 101.59(8) 2_876 2_776 ?
O00B Cd01 O003 142.41(10) 2_876 2_785 ?
O00B Cd01 O005 56.45(11) 2_876 2_876 ?
O00B Cd01 O008 81.18(11) 2_876 2_776 ?
O00B Cd01 C016 28.04(12) 2_876 2_876 ?
C016 Cd01 Cd02 74.09(11) 2_876 2_776 ?
O003 Cd02 Cd01 42.29(7) 1_546 2_776 ?
O003 Cd02 O005 85.90(10) 1_546 1_455 ?
O003 Cd02 O00A 55.26(10) 1_546 1_546 ?
O003 Cd02 N00C 125.77(11) 1_546 . ?
O003 Cd02 C00O 28.07(12) 1_546 1_546 ?
O005 Cd02 Cd01 43.86(7) 1_455 2_776 ?
O005 Cd02 C00O 103.29(11) 1_455 1_546 ?
O006 Cd02 Cd01 83.86(8) . 2_776 ?
O006 Cd02 O003 96.24(12) . 1_546 ?
O006 Cd02 O005 79.76(10) . 1_455 ?
O006 Cd02 O009 126.79(11) . . ?
O006 Cd02 O00A 141.62(12) . 1_546 ?
O006 Cd02 N00C 90.35(12) . . ?
O006 Cd02 C00O 120.63(13) . 1_546 ?
O009 Cd02 Cd01 104.06(8) . 2_776 ?
O009 Cd02 O003 125.09(10) . 1_546 ?
O009 Cd02 O005 72.46(10) . 1_455 ?
O009 Cd02 O00A 91.57(11) . 1_546 ?
O009 Cd02 N00C 90.14(12) . . ?
O009 Cd02 C00O 109.58(12) . 1_546 ?
O00A Cd02 Cd01 87.91(8) 1_546 2_776 ?
O00A Cd02 O005 118.13(10) 1_546 1_455 ?
O00A Cd02 C00O 27.19(11) 1_546 1_546 ?
N00C Cd02 Cd01 165.41(9) . 2_776 ?
N00C Cd02 O005 147.87(11) . 1_455 ?
N00C Cd02 O00A 88.38(12) . 1_546 ?
N00C Cd02 C00O 108.00(13) . 1_546 ?
C00O Cd02 Cd01 64.38(10) 1_546 2_776 ?
Cd02 O003 Cd01 95.68(10) 1_564 2_785 ?
C00O O003 Cd01 133.1(3) . 2_785 ?
C00O O003 Cd02 94.3(3) . 1_564 ?
C00X O004 Cd01 133.7(3) . . ?
Cd01 O005 Cd02 88.16(9) 2_876 1_655 ?
C016 O005 Cd01 88.3(3) . 2_876 ?
C016 O005 Cd02 151.4(3) . 1_655 ?
C00L O006 Cd02 119.8(3) . . ?
C00X O007 Cd01 123.9(3) . 2_885 ?
C00L O008 Cd01 137.6(3) . 2_776 ?
C01I O009 Cd02 116.5(3) . . ?
C00O O00A Cd02 89.6(2) . 1_564 ?
C016 O00B Cd01 91.8(3) . 2_876 ?
C00W N00C Cd02 122.9(3) . . ?
C00W N00C C01H 117.9(4) . . ?
C01H N00C Cd02 117.7(3) . . ?
N00D N00D C00M 111.9(5) 2_656 . ?
C00M C00E H00E 120.9 . . ?
C01H C00E H00E 120.9 . . ?
C01H C00E C00M 118.1(4) . . ?
C00P C00F C00Y 121.6(4) . . ?
C00P C00F C01G 118.8(4) . . ?
C01G C00F C00Y 119.6(4) . . ?
C00N C00G H00G 119.6 . . ?
C00Q C00G H00G 119.6 . . ?
C00Q C00G C00N 120.9(4) . . ?
C00R C00H C00V 119.9(4) . . ?
C00R C00H C00Y 119.0(4) . . ?
C00Y C00H C00V 121.0(4) . . ?
C00J C00I H00I 120.1 . . ?
C00J C00I C00P 119.8(4) . . ?
C00P C00I H00I 120.1 . . ?
C00I C00J C016 120.4(4) . . ?
C00I C00J C01F 119.8(4) . . ?
C01F C00J C016 119.8(4) . . ?
C01I N1 C01J 120.4(5) . . ?
C01I N1 C01K 122.0(4) . . ?
C01K N1 C01J 117.6(4) . . ?
O006 C00L C01C 116.5(4) . . ?
O008 C00L O006 127.3(4) . . ?
O008 C00L C01C 116.3(4) . . ?
C00E C00M N00D 124.6(4) . . ?
C00E C00M C01E 119.6(4) . . ?
C01E C00M N00D 115.8(4) . . ?
C00G C00N C00O 121.4(4) . . ?
C013 C00N C00G 118.6(4) . . ?
C013 C00N C00O 120.1(4) . . ?
O003 C00O Cd02 57.7(2) . 1_564 ?
O003 C00O C00N 117.7(4) . . ?
O00A C00O Cd02 63.2(2) . 1_564 ?
O00A C00O O003 120.9(4) . . ?
O00A C00O C00N 121.4(4) . . ?
C00N C00O Cd02 174.6(3) . 1_564 ?
C00F C00P C00I 120.5(4) . . ?
C00F C00P H00P 119.8 . . ?
C00I C00P H00P 119.8 . . ?
C00G C00Q H00Q 120.0 . . ?
C00G C00Q C00T 119.9(4) . . ?
C00T C00Q H00Q 120.0 . . ?
C00H C00R H00R 118.7 . . ?
C00S C00R C00H 122.6(4) . . ?
C00S C00R H00R 118.7 . . ?
C00R C00S C00T 117.3(4) . . ?
C00R C00S C018 118.3(4) . . ?
C018 C00S C00T 124.4(4) . . ?
C00Q C00T C00S 121.4(4) . . ?
C015 C00T C00Q 118.2(4) . . ?
C015 C00T C00S 120.3(4) . . ?
C010 C00U C00X 121.6(4) . . ?
C010 C00U C01B 118.7(4) . . ?
C01B C00U C00X 119.7(4) . . ?
C012 C00V C00H 119.3(4) . . ?
C017 C00V C00H 122.2(4) . . ?
C017 C00V C012 118.5(4) . . ?
N00C C00W H00W 118.5 . . ?
N00C C00W C01E 123.0(4) . . ?
C01E C00W H00W 118.5 . . ?
O004 C00X C00U 119.3(4) . . ?
O007 C00X O004 123.9(4) . . ?
O007 C00X C00U 116.8(4) . . ?
C00H C00Y C00F 120.9(4) . . ?
C00Z C00Y C00F 120.6(4) . . ?
C00Z C00Y C00H 118.4(4) . . ?
C00Y C00Z H00Z 118.6 . . ?
C00Y C00Z C018 122.7(4) . . ?
C018 C00Z H00Z 118.6 . . ?
C00U C010 H010 119.5 . . ?
C019 C010 C00U 120.9(4) . . ?
C019 C010 H010 119.5 . . ?
C019 C011 C018 122.0(4) . . ?
C019 C011 C01D 118.5(4) . . ?
C01D C011 C018 119.4(4) . . ?
C00V C012 H012 119.5 . . ?
C01A C012 C00V 121.1(4) . . ?
C01A C012 H012 119.5 . . ?
C00N C013 H013 119.6 . . ?
C015 C013 C00N 120.7(4) . . ?
C015 C013 H013 119.6 . . ?
C017 C014 H014 119.9 . . ?
C017 C014 C01C 120.1(4) . . ?
C01C C014 H014 119.9 . . ?
C00T C015 H015 119.2 . . ?
C013 C015 C00T 121.6(4) . . ?
C013 C015 H015 119.2 . . ?
O005 C016 Cd01 63.0(2) . 2_876 ?
O005 C016 C00J 117.4(4) . . ?
O00B C016 Cd01 60.2(2) . 2_876 ?
O00B C016 O005 122.4(4) . . ?
O00B C016 C00J 120.2(4) . . ?
C00J C016 Cd01 168.8(3) . 2_876 ?
C00V C017 H017 119.8 . . ?
C014 C017 C00V 120.4(4) . . ?
C014 C017 H017 119.8 . . ?
C00S C018 C00Z 119.0(4) . . ?
C00S C018 C011 124.1(4) . . ?
C00Z C018 C011 116.9(4) . . ?
C010 C019 C011 120.6(4) . . ?
C010 C019 H019 119.7 . . ?
C011 C019 H019 119.7 . . ?
C012 C01A H01A 119.5 . . ?
C012 C01A C01C 121.0(4) . . ?
C01C C01A H01A 119.5 . . ?
C00U C01B H01B 119.9 . . ?
C01D C01B C00U 120.2(4) . . ?
C01D C01B H01B 119.9 . . ?
C014 C01C C00L 121.8(4) . . ?
C01A C01C C00L 119.4(4) . . ?
C01A C01C C014 118.8(4) . . ?
C011 C01D H01D 119.5 . . ?
C01B C01D C011 121.1(4) . . ?
C01B C01D H01D 119.5 . . ?
C00M C01E H01E 121.0 . . ?
C00W C01E C00M 118.1(4) . . ?
C00W C01E H01E 121.0 . . ?
C00J C01F H01F 119.8 . . ?
C01G C01F C00J 120.3(4) . . ?
C01G C01F H01F 119.8 . . ?
C00F C01G H01G 119.6 . . ?
C01F C01G C00F 120.8(4) . . ?
C01F C01G H01G 119.6 . . ?
N00C C01H C00E 123.3(4) . . ?
N00C C01H H01H 118.4 . . ?
C00E C01H H01H 118.4 . . ?
O009 C01I N1 124.2(5) . . ?
O009 C01I H01I 117.9 . . ?
N1 C01I H01I 117.9 . . ?
N1 C01J H01C 109.5 . . ?
N1 C01J H01J 109.5 . . ?
N1 C01J H01K 109.5 . . ?
H01C C01J H01J 109.5 . . ?
H01C C01J H01K 109.5 . . ?
H01J C01J H01K 109.5 . . ?
N1 C01K H01L 109.5 . . ?
N1 C01K H01M 109.5 . . ?
N1 C01K H01N 109.5 . . ?
H01L C01K H01M 109.5 . . ?
H01L C01K H01N 109.5 . . ?
H01M C01K H01N 109.5 . . ?

loop_
_geom_bond_atom_site_label_1
_geom_bond_atom_site_label_2
_geom_bond_distance
_geom_bond_site_symmetry_2
_geom_bond_publ_flag
Cd01 Cd02 3.4204(5) 2_776 ?
Cd01 O003 2.313(3) 2_785 ?
Cd01 O004 2.162(3) . ?
Cd01 O005 2.371(3) 2_876 ?
Cd01 O007 2.250(3) 2_885 ?
Cd01 O008 2.350(3) 2_776 ?
Cd01 O00B 2.308(3) 2_876 ?
Cd01 C016 2.660(4) 2_876 ?
Cd02 Cd01 3.4204(5) 2_776 ?
Cd02 O003 2.301(3) 1_546 ?
Cd02 O005 2.542(3) 1_455 ?
Cd02 O006 2.192(3) . ?
Cd02 O009 2.254(3) . ?
Cd02 O00A 2.424(3) 1_546 ?
Cd02 N00C 2.309(4) . ?
Cd02 C00O 2.716(4) 1_546 ?
O003 Cd01 2.313(3) 2_785 ?
O003 Cd02 2.301(3) 1_564 ?
O003 C00O 1.282(5) . ?
O004 C00X 1.264(5) . ?
O005 Cd01 2.371(3) 2_876 ?
O005 Cd02 2.542(3) 1_655 ?
O005 C016 1.276(5) . ?
O006 C00L 1.273(5) . ?
O007 Cd01 2.250(3) 2_885 ?
O007 C00X 1.257(5) . ?
O008 Cd01 2.350(3) 2_776 ?
O008 C00L 1.251(5) . ?
O009 C01I 1.260(5) . ?
O00A Cd02 2.424(3) 1_564 ?
O00A C00O 1.241(5) . ?
O00B Cd01 2.308(3) 2_876 ?
O00B C016 1.251(5) . ?
N00C C00W 1.337(5) . ?
N00C C01H 1.346(5) . ?
N00D N00D 1.274(7) 2_656 ?
N00D C00M 1.450(6) . ?
C00E H00E 0.9500 . ?
C00E C00M 1.383(6) . ?
C00E C01H 1.370(6) . ?
C00F C00P 1.391(6) . ?
C00F C00Y 1.493(5) . ?
C00F C01G 1.393(6) . ?
C00G H00G 0.9500 . ?
C00G C00N 1.394(6) . ?
C00G C00Q 1.388(6) . ?
C00H C00R 1.401(5) . ?
C00H C00V 1.496(5) . ?
C00H C00Y 1.404(6) . ?
C00I H00I 0.9500 . ?
C00I C00J 1.385(6) . ?
C00I C00P 1.396(5) . ?
C00J C016 1.504(6) . ?
C00J C01F 1.386(6) . ?
N1 C01I 1.306(6) . ?
N1 C01J 1.468(6) . ?
N1 C01K 1.450(7) . ?
C00L C01C 1.507(6) . ?
C00M C01E 1.392(6) . ?
C00N C00O 1.499(5) . ?
C00N C013 1.385(6) . ?
C00O Cd02 2.716(4) 1_564 ?
C00P H00P 0.9500 . ?
C00Q H00Q 0.9500 . ?
C00Q C00T 1.406(6) . ?
C00R H00R 0.9500 . ?
C00R C00S 1.396(5) . ?
C00S C00T 1.489(6) . ?
C00S C018 1.403(6) . ?
C00T C015 1.386(6) . ?
C00U C00X 1.505(6) . ?
C00U C010 1.389(6) . ?
C00U C01B 1.391(6) . ?
C00V C012 1.393(6) . ?
C00V C017 1.390(6) . ?
C00W H00W 0.9500 . ?
C00W C01E 1.376(6) . ?
C00Y C00Z 1.391(6) . ?
C00Z H00Z 0.9500 . ?
C00Z C018 1.403(5) . ?
C010 H010 0.9500 . ?
C010 C019 1.385(6) . ?
C011 C018 1.498(6) . ?
C011 C019 1.387(6) . ?
C011 C01D 1.390(6) . ?
C012 H012 0.9500 . ?
C012 C01A 1.366(6) . ?
C013 H013 0.9500 . ?
C013 C015 1.371(6) . ?
C014 H014 0.9500 . ?
C014 C017 1.389(6) . ?
C014 C01C 1.400(6) . ?
C015 H015 0.9500 . ?
C016 Cd01 2.660(4) 2_876 ?
C017 H017 0.9500 . ?
C019 H019 0.9500 . ?
C01A H01A 0.9500 . ?
C01A C01C 1.380(6) . ?
C01B H01B 0.9500 . ?
C01B C01D 1.388(6) . ?
C01D H01D 0.9500 . ?
C01E H01E 0.9500 . ?
C01F H01F 0.9500 . ?
C01F C01G 1.376(6) . ?
C01G H01G 0.9500 . ?
C01H H01H 0.9500 . ?
C01I H01I 0.9500 . ?
C01J H01C 0.9800 . ?
C01J H01J 0.9800 . ?
C01J H01K 0.9800 . ?
C01K H01L 0.9800 . ?
C01K H01M 0.9800 . ?
C01K H01N 0.9800 . ?

loop_
_geom_torsion_atom_site_label_1
_geom_torsion_atom_site_label_2
_geom_torsion_atom_site_label_3
_geom_torsion_atom_site_label_4
_geom_torsion
_geom_torsion_site_symmetry_1
_geom_torsion_site_symmetry_2
_geom_torsion_site_symmetry_3
_geom_torsion_site_symmetry_4
_geom_torsion_publ_flag
Cd01 O003 C00O Cd02 101.9(3) 2_785 . . 1_564 ?
Cd01 O003 C00O O00A 101.9(5) 2_785 . . . ?
Cd01 O003 C00O C00N -81.3(5) 2_785 . . . ?
Cd01 O004 C00X O007 -90.9(5) . . . . ?
Cd01 O004 C00X C00U 90.6(5) . . . . ?
Cd01 O005 C016 O00B -10.3(4) 2_876 . . . ?
Cd01 O005 C016 C00J 167.5(4) 2_876 . . . ?
Cd01 O007 C00X O004 7.1(6) 2_885 . . . ?
Cd01 O007 C00X C00U -174.4(3) 2_885 . . . ?
Cd01 O008 C00L O006 -31.3(7) 2_776 . . . ?
Cd01 O008 C00L C01C 148.5(3) 2_776 . . . ?
Cd01 O00B C016 O005 10.6(5) 2_876 . . . ?
Cd01 O00B C016 C00J -167.1(4) 2_876 . . . ?
Cd02 O003 C00O O00A 0.1(4) 1_564 . . . ?
Cd02 O003 C00O C00N 176.8(3) 1_564 . . . ?
Cd02 O005 C016 Cd01 -83.1(6) 1_655 . . 2_876 ?
Cd02 O005 C016 O00B -93.4(7) 1_655 . . . ?
Cd02 O005 C016 C00J 84.4(7) 1_655 . . . ?
Cd02 O006 C00L O008 4.5(6) . . . . ?
Cd02 O006 C00L C01C -175.2(3) . . . . ?
Cd02 O009 C01I N1 171.5(4) . . . . ?
Cd02 O00A C00O O003 -0.1(4) 1_564 . . . ?
Cd02 O00A C00O C00N -176.7(4) 1_564 . . . ?
Cd02 N00C C00W C01E 164.2(3) . . . . ?
Cd02 N00C C01H C00E -163.8(4) . . . . ?
O006 C00L C01C C014 -13.5(6) . . . . ?
O006 C00L C01C C01A 168.8(4) . . . . ?
O008 C00L C01C C014 166.8(4) . . . . ?
O008 C00L C01C C01A -11.0(6) . . . . ?
N00C C00W C01E C00M -1.7(7) . . . . ?
N00D N00D C00M C00E -2.9(7) 2_656 . . . ?
N00D N00D C00M C01E 177.0(5) 2_656 . . . ?
N00D C00M C01E C00W -176.5(4) . . . . ?
C00E C00M C01E C00W 3.4(7) . . . . ?
C00F C00Y C00Z C018 175.1(4) . . . . ?
C00G C00N C00O O003 18.6(6) . . . . ?
C00G C00N C00O O00A -164.7(4) . . . . ?
C00G C00N C013 C015 -3.8(7) . . . . ?
C00G C00Q C00T C00S -178.1(4) . . . . ?
C00G C00Q C00T C015 -2.0(6) . . . . ?
C00H C00R C00S C00T -177.9(4) . . . . ?
C00H C00R C00S C018 -0.2(6) . . . . ?
C00H C00V C012 C01A -177.8(4) . . . . ?
C00H C00V C017 C014 177.5(4) . . . . ?
C00H C00Y C00Z C018 -0.6(6) . . . . ?
C00I C00J C016 Cd01 -93.8(18) . . . 2_876 ?
C00I C00J C016 O005 177.2(4) . . . . ?
C00I C00J C016 O00B -5.0(7) . . . . ?
C00I C00J C01F C01G -0.2(7) . . . . ?
C00J C00I C00P C00F 0.0(6) . . . . ?
C00J C01F C01G C00F 0.0(7) . . . . ?
C00M C00E C01H N00C -0.4(7) . . . . ?
C00N C00G C00Q C00T -0.3(7) . . . . ?
C00N C013 C015 C00T 1.4(7) . . . . ?
C00O C00N C013 C015 175.4(4) . . . . ?
C00P C00F C00Y C00H -128.9(5) . . . . ?
C00P C00F C00Y C00Z 55.6(6) . . . . ?
C00P C00F C01G C01F 0.3(7) . . . . ?
C00P C00I C00J C016 179.2(4) . . . . ?
C00P C00I C00J C01F 0.2(7) . . . . ?
C00Q C00G C00N C00O -175.9(4) . . . . ?
C00Q C00G C00N C013 3.2(7) . . . . ?
C00Q C00T C015 C013 1.5(7) . . . . ?
C00R C00H C00V C012 -122.7(5) . . . . ?
C00R C00H C00V C017 56.2(6) . . . . ?
C00R C00H C00Y C00F -173.6(4) . . . . ?
C00R C00H C00Y C00Z 2.0(6) . . . . ?
C00R C00S C00T C00Q 132.5(4) . . . . ?
C00R C00S C00T C015 -43.5(6) . . . . ?
C00R C00S C018 C00Z 1.7(6) . . . . ?
C00R C00S C018 C011 179.5(4) . . . . ?
C00S C00T C015 C013 177.7(4) . . . . ?
C00T C00S C018 C00Z 179.3(4) . . . . ?
C00T C00S C018 C011 -2.9(7) . . . . ?
C00U C010 C019 C011 -1.8(7) . . . . ?
C00U C01B C01D C011 -0.7(7) . . . . ?
C00V C00H C00R C00S 174.3(4) . . . . ?
C00V C00H C00Y C00F 10.4(6) . . . . ?
C00V C00H C00Y C00Z -173.9(4) . . . . ?
C00V C012 C01A C01C -0.8(7) . . . . ?
C00W N00C C01H C00E 2.2(6) . . . . ?
C00X C00U C010 C019 -177.5(4) . . . . ?
C00X C00U C01B C01D 178.7(4) . . . . ?
C00Y C00F C00P C00I 178.8(4) . . . . ?
C00Y C00F C01G C01F -178.9(4) . . . . ?
C00Y C00H C00R C00S -1.7(6) . . . . ?
C00Y C00H C00V C012 53.2(6) . . . . ?
C00Y C00H C00V C017 -127.9(5) . . . . ?
C00Y C00Z C018 C00S -1.3(6) . . . . ?
C00Y C00Z C018 C011 -179.3(4) . . . . ?
C010 C00U C00X O004 179.3(4) . . . . ?
C010 C00U C00X O007 0.7(6) . . . . ?
C010 C00U C01B C01D -0.3(7) . . . . ?
C012 C00V C017 C014 -3.6(6) . . . . ?
C012 C01A C01C C00L 176.5(4) . . . . ?
C012 C01A C01C C014 -1.3(7) . . . . ?
C013 C00N C00O O003 -160.6(4) . . . . ?
C013 C00N C00O O00A 16.1(7) . . . . ?
C016 C00J C01F C01G -179.2(4) . . . . ?
C017 C00V C012 C01A 3.3(6) . . . . ?
C017 C014 C01C C00L -176.8(4) . . . . ?
C017 C014 C01C C01A 1.0(6) . . . . ?
C018 C00S C00T C00Q -45.1(6) . . . . ?
C018 C00S C00T C015 138.9(5) . . . . ?
C018 C011 C019 C010 -176.3(4) . . . . ?
C018 C011 C01D C01B 177.6(4) . . . . ?
C019 C011 C018 C00S -64.3(6) . . . . ?
C019 C011 C018 C00Z 113.6(5) . . . . ?
C019 C011 C01D C01B 0.4(7) . . . . ?
C01B C00U C00X O004 0.3(6) . . . . ?
C01B C00U C00X O007 -178.3(4) . . . . ?
C01B C00U C010 C019 1.5(7) . . . . ?
C01C C014 C017 C00V 1.5(7) . . . . ?
C01D C011 C018 C00S 118.6(5) . . . . ?
C01D C011 C018 C00Z -63.5(5) . . . . ?
C01D C011 C019 C010 0.8(7) . . . . ?
C01F C00J C016 Cd01 85.2(19) . . . 2_876 ?
C01F C00J C016 O005 -3.8(6) . . . . ?
C01F C00J C016 O00B 174.0(4) . . . . ?
C01G C00F C00P C00I -0.2(6) . . . . ?
C01G C00F C00Y C00H 50.2(6) . . . . ?
C01G C00F C00Y C00Z -125.3(5) . . . . ?
C01H N00C C00W C01E -1.1(7) . . . . ?
C01H C00E C00M N00D 177.5(4) . . . . ?
C01H C00E C00M C01E -2.4(7) . . . . ?
C01J N1 C01I O009 178.7(5) . . . . ?
C01K N1 C01I O009 -1.2(8) . . . . ?
